data_2107077
loop_
_publ_author_name
'Mootz, D.'
'Steffen, M.'

_publ_section_title
;
 The Structure of Boron Trifluoride Dihydrate, a Redetermination
;
_journal_name_full 'Acta Crystallographica B (24,1968-38,1982)'
_journal_page_first 1110
_journal_page_last 1112
_journal_volume 37
_journal_year 1981
_chemical_formula_sum 'B F3 H4 O2'
_chemical_name_systematic 'B F3 (H2 O)2'
_space_group_IT_number 14
_symmetry_space_group_name_Hall '-P 2ybc'
_symmetry_space_group_name_H-M 'P 1 21/c 1'
_cell_angle_alpha 90
_cell_angle_beta 90.3
_cell_angle_gamma 90
_cell_formula_units_Z 4
_cell_length_a 5.562
_cell_length_b 7.334
_cell_length_c 8.746
_cell_volume 356.759
_citation_journal_id_ASTM ACBCAR
_cod_data_source_file Mootz_ACBCAR_1981_1413.cif
_cod_data_source_block H4B1F3O2
_cod_original_cell_volume 356.7594
_cod_original_formula_sum 'H4 B1 F3 O2'
_cod_database_code 2107077

loop_
_symmetry_equiv_pos_as_xyz
x,y,z
-x,y+1/2,-z+1/2
-x,-y,-z
x,-y-1/2,z-1/2

loop_
_atom_site_label
_atom_site_type_symbol
_atom_site_fract_x
_atom_site_fract_y
_atom_site_fract_z
_atom_site_occupancy
_atom_site_U_iso_or_equiv
F3 F-1 0.093 0.331 0.4001 1 0.0
F2 F-1 0.229 0.1162 0.566 1 0.0
B1 B+3 0.257 0.1902 0.4218 1 0.0
H2 H+1 0.591 0.252 0.327 1 0.0
H4 H+1 0.825 0.418 0.672 1 0.0
F1 F-1 0.2358 0.0654 0.3049 1 0.0
H1 H+1 0.58 0.284 0.489 1 0.0
O1 O-2 0.506 0.272 0.4121 1 0.0
O2 O-2 0.7557 0.3137 0.666 1 0.0
H3 H+1 0.88 0.236 0.663 1 0.0
